data_7044975
loop_
_publ_author_name
'Luo, Li-Lin'
'Qu, Xiang-Long'
'Li, Zheng'
'Li, Xia'
'Sun, Hao-Ling'

_publ_section_title
;
 Isostructural lanthanide-based metal-organic frameworks: structure,
 photoluminescence and magnetic properties.
;
_journal_issue 3
_journal_name_full 'Dalton transactions (Cambridge, England : 2003)'
_journal_page_first 925
_journal_page_last 934
_journal_paper_doi 10.1039/c7dt04024e
_journal_volume 47
_journal_year 2018
_chemical_formula_sum 'C27 H16 Eu N2 O7'
_chemical_formula_weight 632.38
_space_group_IT_number 14
_space_group_name_Hall '-P 2ybc'
_space_group_name_H-M_alt 'P 1 21/c 1'
_symmetry_cell_setting monoclinic
_symmetry_space_group_name_Hall '-P 2ybc'
_symmetry_space_group_name_H-M 'P 1 21/c 1'
_atom_sites_solution_hydrogens geom
_atom_sites_solution_primary direct
_atom_sites_solution_secondary difmap
_audit_creation_method SHELXL-97
_audit_update_record
;
2015-04-28 deposited with the CCDC.
2017-12-07 downloaded from the CCDC.
;
_cell_angle_alpha 90.00
_cell_angle_beta 110.998(3)
_cell_angle_gamma 90.00
_cell_formula_units_Z 4
_cell_length_a 9.6425(4)
_cell_length_b 16.8872(8)
_cell_length_c 15.5921(7)
_cell_measurement_temperature 293(2)
_cell_measurement_theta_max 25.01
_cell_measurement_theta_min 3.29
_cell_volume 2370.33(19)
_computing_cell_refinement 'Bruker SMART'
_computing_data_collection 'Bruker SMART'
_computing_data_reduction 'Bruker SAINT'
_computing_molecular_graphics 'Bruker SHELXTL'
_computing_publication_material 'Bruker SHELXTL'
_computing_structure_refinement 'SHELXL-97 (Sheldrick, 1997)'
_computing_structure_solution 'SHELXS-97 (Sheldrick, 1990)'
_diffrn_ambient_temperature 293(2)
_diffrn_measured_fraction_theta_full 0.995
_diffrn_measured_fraction_theta_max 0.995
_diffrn_measurement_device_type 'CCD area detector'
_diffrn_measurement_method 'phi and omega scans'
_diffrn_radiation_monochromator graphite
_diffrn_radiation_source 'fine-focus sealed tube'
_diffrn_radiation_type MoK\a
_diffrn_radiation_wavelength 0.71073
_diffrn_reflns_av_R_equivalents 0.0585
_diffrn_reflns_av_sigmaI/netI 0.0395
_diffrn_reflns_limit_h_max 11
_diffrn_reflns_limit_h_min -11
_diffrn_reflns_limit_k_max 20
_diffrn_reflns_limit_k_min -19
_diffrn_reflns_limit_l_max 18
_diffrn_reflns_limit_l_min -18
_diffrn_reflns_number 30788
_diffrn_reflns_theta_full 25.01
_diffrn_reflns_theta_max 25.01
_diffrn_reflns_theta_min 3.29
_exptl_absorpt_coefficient_mu 2.698
_exptl_absorpt_correction_T_max 0.855
_exptl_absorpt_correction_T_min 0.805
_exptl_absorpt_correction_type multi-scan
_exptl_absorpt_process_details SADABS
_exptl_crystal_colour colorless
_exptl_crystal_density_diffrn 1.772
_exptl_crystal_density_method 'not measured'
_exptl_crystal_description pale
_exptl_crystal_F_000 1244
_exptl_crystal_size_max 0.235
_exptl_crystal_size_mid 0.067
_exptl_crystal_size_min 0.058
_refine_diff_density_max 1.072
_refine_diff_density_min -0.489
_refine_diff_density_rms 0.099
_refine_ls_extinction_method none
_refine_ls_goodness_of_fit_ref 1.031
_refine_ls_hydrogen_treatment mixed
_refine_ls_matrix_type full
_refine_ls_number_parameters 334
_refine_ls_number_reflns 4159
_refine_ls_number_restraints 0
_refine_ls_restrained_S_all 1.031
_refine_ls_R_factor_all 0.0506
_refine_ls_R_factor_gt 0.0318
_refine_ls_shift/su_max 0.002
_refine_ls_shift/su_mean 0.000
_refine_ls_structure_factor_coef Fsqd
_refine_ls_weighting_details 'calc w=1/[\s^2^(Fo^2^)+(0.0236P)^2^+4.0083P] where P=(Fo^2^+2Fc^2^)/3'
_refine_ls_weighting_scheme calc
_refine_ls_wR_factor_gt 0.0586
_refine_ls_wR_factor_ref 0.0642
_reflns_number_gt 3325
_reflns_number_total 4159
_reflns_threshold_expression >2sigma(I)
_cod_data_source_file c7dt04024e2.cif
_cod_data_source_block bjc1_0m
_cod_depositor_comments
;
The following automatic conversions were performed:

'_symmetry_cell_setting' value 'Monoclinic' changed to 'monoclinic'
according to
/home/data/users/saulius/crontab/automatic-downloads/rss-feeds/RSC/lib/dictionaries/cif_core.dic
dictionary named 'cif_core.dic' version 2.4.2 from 2011-04-26.

Automatic conversion script
Id: cif_fix_values 4973 2017-02-22 13:04:09Z antanas 

 Adding full bibliography for 7044975--7044979.cif.
;
_cod_original_cell_volume 2370.33(18)
_cod_original_sg_symbol_H-M P21/c
_cod_database_code 7044975

loop_
_symmetry_equiv_pos_as_xyz
'x, y, z'
'-x, y+1/2, -z+1/2'
'-x, -y, -z'
'x, -y-1/2, z-1/2'

loop_
_atom_site_label
_atom_site_type_symbol
_atom_site_fract_x
_atom_site_fract_y
_atom_site_fract_z
_atom_site_U_iso_or_equiv
_atom_site_adp_type
_atom_site_occupancy
_atom_site_symmetry_multiplicity
_atom_site_calc_flag
_atom_site_refinement_flags
Eu1 Eu 0.79207(2) 0.975254(12) 0.611178(15) 0.02577(8) Uani 1 1 d .
O1 O 0.9015(3) 1.06874(18) 0.5386(2) 0.0384(8) Uani 1 1 d .
O2 O 0.9387(3) 0.91263(17) 0.5340(2) 0.0372(8) Uani 1 1 d .
O3 O 0.6173(3) 0.90584(17) 0.4939(2) 0.0342(7) Uani 1 1 d .
O4 O 0.8661(3) 1.04302(19) 0.7564(2) 0.0431(9) Uani 1 1 d .
O5 O 1.0483(3) 0.9845(2) 0.7294(2) 0.0429(8) Uani 1 1 d .
O6 O 0.6254(3) 1.07886(18) 0.5714(2) 0.0381(8) Uani 1 1 d .
O7 O 1.4154(4) 0.9369(2) 1.0604(2) 0.0593(11) Uani 1 1 d .
N1 N 0.8561(4) 0.8420(2) 0.6962(3) 0.0361(9) Uani 1 1 d .
N2 N 0.6019(4) 0.9200(2) 0.6820(2) 0.0325(9) Uani 1 1 d .
C1 C 0.9819(6) 0.8049(3) 0.7052(4) 0.0523(14) Uani 1 1 d .
H1 H 1.0452 0.8279 0.6792 0.063 Uiso 1 1 calc R
C2 C 1.0236(7) 0.7337(3) 0.7513(4) 0.0594(16) Uani 1 1 d .
H2 H 1.1137 0.7101 0.7573 0.071 Uiso 1 1 calc R
C3 C 0.9301(8) 0.6993(3) 0.7876(4) 0.0636(17) Uani 1 1 d .
H3 H 0.9567 0.6518 0.8195 0.076 Uiso 1 1 calc R
C4 C 0.7954(7) 0.7344(3) 0.7773(3) 0.0483(14) Uani 1 1 d .
C5 C 0.6895(9) 0.6997(4) 0.8099(4) 0.075(2) Uani 1 1 d .
H5 H 0.7105 0.6511 0.8397 0.090 Uiso 1 1 calc R
C6 C 0.5611(8) 0.7351(4) 0.7987(4) 0.0725(19) Uani 1 1 d .
H6 H 0.4924 0.7096 0.8185 0.087 Uiso 1 1 calc R
C7 C 0.5261(6) 0.8117(4) 0.7570(4) 0.0519(14) Uani 1 1 d .
C8 C 0.3981(7) 0.8543(4) 0.7491(4) 0.0680(18) Uani 1 1 d .
H8 H 0.3291 0.8325 0.7714 0.082 Uiso 1 1 calc R
C9 C 0.3731(6) 0.9258(4) 0.7100(4) 0.0621(17) Uani 1 1 d .
H9 H 0.2883 0.9543 0.7056 0.075 Uiso 1 1 calc R
C10 C 0.4774(5) 0.9569(3) 0.6757(3) 0.0475(14) Uani 1 1 d .
H10 H 0.4583 1.0060 0.6470 0.057 Uiso 1 1 calc R
C11 C 0.6270(5) 0.8474(3) 0.7226(3) 0.0361(11) Uani 1 1 d .
C12 C 0.7622(5) 0.8076(3) 0.7317(3) 0.0341(11) Uani 1 1 d .
C13 C 0.4861(5) 0.8803(2) 0.4712(3) 0.0270(10) Uani 1 1 d .
C14 C 0.4631(5) 0.7966(3) 0.4936(3) 0.0308(11) Uani 1 1 d .
C15 C 0.5823(5) 0.7442(3) 0.5221(3) 0.0372(12) Uani 1 1 d .
H15 H 0.6765 0.7619 0.5276 0.045 Uiso 1 1 calc R
C16 C 0.3243(5) 0.7697(3) 0.4868(3) 0.0384(12) Uani 1 1 d .
H16 H 0.2439 0.8043 0.4689 0.046 Uiso 1 1 calc R
C17 C 0.3037(5) 0.6915(3) 0.5065(4) 0.0482(14) Uani 1 1 d .
H17 H 0.2098 0.6735 0.5010 0.058 Uiso 1 1 calc R
C18 C 0.5628(5) 0.6662(3) 0.5423(3) 0.0435(13) Uani 1 1 d .
H18 H 0.6428 0.6314 0.5609 0.052 Uiso 1 1 calc R
C19 C 1.4234(6) 0.8591(3) 1.0344(3) 0.0433(13) Uani 1 1 d .
C20 C 1.2530(6) 1.0363(3) 1.0696(4) 0.0486(13) Uani 1 1 d .
H20 H 1.3062 1.0390 1.1325 0.058 Uiso 1 1 calc R
C21 C 1.1348(6) 1.0871(3) 1.0290(4) 0.0508(14) Uani 1 1 d .
H21 H 1.1109 1.1254 1.0644 0.061 Uiso 1 1 calc R
C22 C 1.0534(5) 1.0815(3) 0.9375(3) 0.0435(12) Uani 1 1 d .
H22 H 0.9718 1.1145 0.9113 0.052 Uiso 1 1 calc R
C23 C 1.0910(5) 1.0275(3) 0.8835(3) 0.0358(11) Uani 1 1 d .
C24 C 0.9979(5) 1.0186(3) 0.7834(3) 0.0351(11) Uani 1 1 d .
C25 C 1.2122(5) 0.9782(3) 0.9227(3) 0.0374(11) Uani 1 1 d .
H25 H 1.2405 0.9427 0.8863 0.045 Uiso 1 1 calc R
C26 C 1.2909(5) 0.9820(3) 1.0164(3) 0.0405(12) Uani 1 1 d .
C27 C 0.9884(4) 1.0453(2) 0.5012(3) 0.0273(11) Uani 1 1 d .

loop_
_atom_site_aniso_label
_atom_site_aniso_U_11
_atom_site_aniso_U_22
_atom_site_aniso_U_33
_atom_site_aniso_U_23
_atom_site_aniso_U_13
_atom_site_aniso_U_12
Eu1 0.02316(12) 0.02512(13) 0.03007(13) 0.00189(12) 0.01078(9) 0.00008(11)
O1 0.0434(19) 0.0264(17) 0.058(2) -0.0015(16) 0.0337(17) 0.0031(15)
O2 0.0412(18) 0.0274(17) 0.054(2) 0.0015(15) 0.0306(17) -0.0046(15)
O3 0.0280(17) 0.0357(18) 0.0377(18) -0.0033(15) 0.0103(14) -0.0045(14)
O4 0.0296(18) 0.054(2) 0.0402(19) -0.0071(16) 0.0057(15) 0.0073(16)
O5 0.0355(18) 0.055(2) 0.0361(19) -0.0101(17) 0.0106(15) 0.0014(17)
O6 0.0333(18) 0.0311(17) 0.049(2) 0.0095(16) 0.0138(16) 0.0060(15)
O7 0.056(2) 0.035(2) 0.058(2) -0.0107(18) -0.0136(19) 0.0074(18)
N1 0.035(2) 0.032(2) 0.038(2) 0.0051(18) 0.0084(19) 0.0026(18)
N2 0.031(2) 0.041(2) 0.025(2) 0.0016(18) 0.0100(17) -0.0010(18)
C1 0.050(3) 0.039(3) 0.066(4) 0.009(3) 0.018(3) 0.008(3)
C2 0.060(4) 0.045(3) 0.066(4) 0.008(3) 0.013(3) 0.022(3)
C3 0.097(5) 0.036(3) 0.050(4) 0.014(3) 0.017(4) 0.015(3)
C4 0.075(4) 0.032(3) 0.038(3) 0.007(2) 0.020(3) -0.004(3)
C5 0.114(6) 0.049(4) 0.075(5) 0.026(3) 0.051(4) 0.000(4)
C6 0.101(5) 0.062(4) 0.071(4) 0.019(4) 0.052(4) -0.018(4)
C7 0.060(4) 0.066(4) 0.036(3) 0.002(3) 0.025(3) -0.016(3)
C8 0.056(4) 0.098(5) 0.064(4) 0.011(4) 0.038(3) -0.019(4)
C9 0.040(3) 0.095(5) 0.061(4) 0.010(4) 0.030(3) 0.004(3)
C10 0.039(3) 0.068(4) 0.041(3) 0.010(3) 0.020(2) 0.007(3)
C11 0.041(3) 0.048(3) 0.019(2) 0.000(2) 0.011(2) -0.010(2)
C12 0.047(3) 0.031(3) 0.023(2) -0.001(2) 0.011(2) -0.005(2)
C13 0.032(3) 0.028(2) 0.024(2) -0.005(2) 0.013(2) 0.005(2)
C14 0.030(3) 0.026(2) 0.036(3) -0.004(2) 0.010(2) 0.003(2)
C15 0.031(3) 0.032(3) 0.045(3) -0.005(2) 0.009(2) 0.001(2)
C16 0.031(3) 0.031(3) 0.050(3) 0.003(2) 0.011(2) 0.003(2)
C17 0.035(3) 0.039(3) 0.064(4) 0.006(3) 0.010(3) -0.006(2)
C18 0.038(3) 0.031(3) 0.050(3) 0.000(2) 0.002(2) 0.008(2)
C19 0.047(3) 0.029(3) 0.041(3) -0.006(2) -0.001(2) 0.003(2)
C20 0.058(3) 0.044(3) 0.037(3) -0.007(3) 0.009(3) 0.000(3)
C21 0.060(4) 0.045(3) 0.045(3) -0.013(3) 0.017(3) 0.002(3)
C22 0.041(3) 0.046(3) 0.042(3) -0.007(3) 0.013(2) 0.004(2)
C23 0.027(2) 0.035(3) 0.041(3) -0.003(2) 0.006(2) -0.005(2)
C24 0.033(3) 0.029(3) 0.044(3) 0.001(2) 0.014(2) -0.003(2)
C25 0.040(3) 0.029(3) 0.040(3) -0.009(2) 0.011(2) -0.004(2)
C26 0.040(3) 0.031(3) 0.041(3) -0.002(2) 0.002(2) 0.001(2)
C27 0.022(2) 0.029(3) 0.026(2) -0.0003(19) 0.003(2) 0.0003(19)

loop_
_atom_type_symbol
_atom_type_description
_atom_type_scat_dispersion_real
_atom_type_scat_dispersion_imag
_atom_type_scat_source
C C 0.0033 0.0016 'International Tables Vol C Tables 4.2.6.8 and 6.1.1.4'
H H 0.0000 0.0000 'International Tables Vol C Tables 4.2.6.8 and 6.1.1.4'
Eu Eu -0.1578 3.6682 'International Tables Vol C Tables 4.2.6.8 and 6.1.1.4'
N N 0.0061 0.0033 'International Tables Vol C Tables 4.2.6.8 and 6.1.1.4'
O O 0.0106 0.0060 'International Tables Vol C Tables 4.2.6.8 and 6.1.1.4'

loop_
_geom_angle_atom_site_label_1
_geom_angle_atom_site_label_2
_geom_angle_atom_site_label_3
_geom_angle
_geom_angle_site_symmetry_1
_geom_angle_site_symmetry_3
O6 Eu1 O3 86.10(11) . .
O6 Eu1 O1 75.85(10) . .
O3 Eu1 O1 106.24(11) . .
O6 Eu1 O2 132.64(11) . .
O3 Eu1 O2 76.93(10) . .
O1 Eu1 O2 67.42(10) . .
O6 Eu1 O4 80.51(11) . .
O3 Eu1 O4 150.66(11) . .
O1 Eu1 O4 95.68(11) . .
O2 Eu1 O4 130.60(10) . .
O6 Eu1 O5 124.04(11) . .
O3 Eu1 O5 149.46(11) . .
O1 Eu1 O5 79.69(11) . .
O2 Eu1 O5 78.09(11) . .
O4 Eu1 O5 52.81(10) . .
O6 Eu1 N1 144.88(12) . .
O3 Eu1 N1 86.36(11) . .
O1 Eu1 N1 139.01(11) . .
O2 Eu1 N1 78.33(11) . .
O4 Eu1 N1 89.74(11) . .
O5 Eu1 N1 71.57(11) . .
O6 Eu1 N2 81.84(11) . .
O3 Eu1 N2 74.46(11) . .
O1 Eu1 N2 157.53(11) . .
O2 Eu1 N2 132.70(11) . .
O4 Eu1 N2 77.85(11) . .
O5 Eu1 N2 111.49(11) . .
N1 Eu1 N2 63.10(12) . .
O6 Eu1 C24 104.21(13) . .
O3 Eu1 C24 162.64(12) . .
O1 Eu1 C24 89.99(12) . .
O2 Eu1 C24 104.62(12) . .
O4 Eu1 C24 26.53(12) . .
O5 Eu1 C24 26.53(11) . .
N1 Eu1 C24 77.18(12) . .
N2 Eu1 C24 92.95(12) . .
O6 Eu1 C27 93.71(10) . .
O3 Eu1 C27 99.60(10) . .
O1 Eu1 C27 19.73(10) . .
O2 Eu1 C27 47.78(10) . .
O4 Eu1 C27 107.18(11) . .
O5 Eu1 C27 75.75(11) . .
N1 Eu1 C27 121.37(11) . .
N2 Eu1 C27 172.74(10) . .
C24 Eu1 C27 93.71(12) . .
O6 Eu1 C27 117.85(10) . 3_776
O3 Eu1 C27 87.12(10) . 3_776
O1 Eu1 C27 47.62(10) . 3_776
O2 Eu1 C27 19.91(9) . 3_776
O4 Eu1 C27 122.22(11) . 3_776
O5 Eu1 C27 74.86(10) . 3_776
N1 Eu1 C27 95.94(11) . 3_776
N2 Eu1 C27 152.40(11) . 3_776
C24 Eu1 C27 99.88(12) . 3_776
C27 Eu1 C27 27.92(14) . 3_776
C27 O1 Eu1 119.7(3) . .
C27 O2 Eu1 119.4(3) 3_776 .
C13 O3 Eu1 140.2(3) . .
C24 O4 Eu1 94.7(3) . .
C24 O5 Eu1 90.3(3) . .
C13 O6 Eu1 161.1(3) 3_676 .
C26 O7 C19 120.5(4) . .
C1 N1 C12 118.3(4) . .
C1 N1 Eu1 120.6(3) . .
C12 N1 Eu1 121.1(3) . .
C10 N2 C11 117.6(4) . .
C10 N2 Eu1 123.6(3) . .
C11 N2 Eu1 118.7(3) . .
N1 C1 C2 123.3(5) . .
N1 C1 H1 118.4 . .
C2 C1 H1 118.4 . .
C3 C2 C1 118.5(5) . .
C3 C2 H2 120.7 . .
C1 C2 H2 120.7 . .
C2 C3 C4 120.3(5) . .
C2 C3 H3 119.8 . .
C4 C3 H3 119.8 . .
C3 C4 C12 118.0(5) . .
C3 C4 C5 123.2(5) . .
C12 C4 C5 118.8(5) . .
C6 C5 C4 121.6(6) . .
C6 C5 H5 119.2 . .
C4 C5 H5 119.2 . .
C5 C6 C7 121.5(6) . .
C5 C6 H6 119.3 . .
C7 C6 H6 119.3 . .
C8 C7 C11 117.2(5) . .
C8 C7 C6 124.2(5) . .
C11 C7 C6 118.6(5) . .
C9 C8 C7 121.1(5) . .
C9 C8 H8 119.5 . .
C7 C8 H8 119.5 . .
C8 C9 C10 118.4(5) . .
C8 C9 H9 120.8 . .
C10 C9 H9 120.8 . .
N2 C10 C9 123.5(5) . .
N2 C10 H10 118.2 . .
C9 C10 H10 118.2 . .
N2 C11 C7 122.1(5) . .
N2 C11 C12 118.4(4) . .
C7 C11 C12 119.5(5) . .
N1 C12 C4 121.5(5) . .
N1 C12 C11 118.6(4) . .
C4 C12 C11 119.9(5) . .
O6 C13 O3 123.1(4) 3_676 .
O6 C13 C14 118.4(4) 3_676 .
O3 C13 C14 118.5(4) . .
C16 C14 C15 118.8(4) . .
C16 C14 C13 121.1(4) . .
C15 C14 C13 120.1(4) . .
C18 C15 C14 120.9(4) . .
C18 C15 H15 119.5 . .
C14 C15 H15 119.5 . .
C14 C16 C17 120.6(4) . .
C14 C16 H16 119.7 . .
C17 C16 H16 119.7 . .
C19 C17 C16 119.4(5) 4_475 .
C19 C17 H17 120.3 4_475 .
C16 C17 H17 120.3 . .
C19 C18 C15 119.0(5) 4_475 .
C19 C18 H18 120.5 4_475 .
C15 C18 H18 120.5 . .
C18 C19 C17 121.2(5) 4_676 4_676
C18 C19 O7 115.1(4) 4_676 .
C17 C19 O7 123.6(5) 4_676 .
C26 C20 C21 119.5(5) . .
C26 C20 H20 120.3 . .
C21 C20 H20 120.3 . .
C22 C21 C20 120.4(5) . .
C22 C21 H21 119.8 . .
C20 C21 H21 119.8 . .
C21 C22 C23 120.5(5) . .
C21 C22 H22 119.8 . .
C23 C22 H22 119.8 . .
C22 C23 C25 119.7(4) . .
C22 C23 C24 120.7(4) . .
C25 C23 C24 119.5(4) . .
O5 C24 O4 121.0(4) . .
O5 C24 C23 120.8(4) . .
O4 C24 C23 118.1(4) . .
O5 C24 Eu1 63.2(2) . .
O4 C24 Eu1 58.7(2) . .
C23 C24 Eu1 167.0(3) . .
C23 C25 C26 119.6(4) . .
C23 C25 H25 120.2 . .
C26 C25 H25 120.2 . .
C20 C26 O7 116.2(4) . .
C20 C26 C25 120.3(5) . .
O7 C26 C25 123.3(4) . .
O1 C27 O2 126.9(4) . 3_776
O1 C27 C27 117.0(5) . 3_776
O2 C27 C27 116.1(5) 3_776 3_776
O1 C27 Eu1 40.6(2) . .
O2 C27 Eu1 167.0(3) 3_776 .
C27 C27 Eu1 76.5(3) 3_776 .
O1 C27 Eu1 167.2(3) . 3_776
O2 C27 Eu1 40.7(2) 3_776 3_776
C27 C27 Eu1 75.6(3) 3_776 3_776
Eu1 C27 Eu1 152.08(14) . 3_776

loop_
_geom_bond_atom_site_label_1
_geom_bond_atom_site_label_2
_geom_bond_distance
_geom_bond_site_symmetry_2
Eu1 O6 2.305(3) .
Eu1 O3 2.313(3) .
Eu1 O1 2.397(3) .
Eu1 O2 2.405(3) .
Eu1 O4 2.405(3) .
Eu1 O5 2.503(3) .
Eu1 N1 2.572(4) .
Eu1 N2 2.628(4) .
Eu1 C24 2.804(5) .
Eu1 C27 3.201(4) .
Eu1 C27 3.214(4) 3_776
O1 C27 1.244(5) .
O2 C27 1.256(5) 3_776
O3 C13 1.261(5) .
O4 C24 1.257(5) .
O5 C24 1.253(5) .
O6 C13 1.250(5) 3_676
O7 C26 1.379(6) .
O7 C19 1.385(6) .
N1 C1 1.327(6) .
N1 C12 1.350(6) .
N2 C10 1.324(6) .
N2 C11 1.361(6) .
C1 C2 1.385(7) .
C1 H1 0.9300 .
C2 C3 1.354(8) .
C2 H2 0.9300 .
C3 C4 1.384(8) .
C3 H3 0.9300 .
C4 C12 1.404(6) .
C4 C5 1.419(8) .
C5 C6 1.329(9) .
C5 H5 0.9300 .
C6 C7 1.432(8) .
C6 H6 0.9300 .
C7 C8 1.395(8) .
C7 C11 1.405(7) .
C8 C9 1.336(8) .
C8 H8 0.9300 .
C9 C10 1.399(7) .
C9 H9 0.9300 .
C10 H10 0.9300 .
C11 C12 1.428(7) .
C13 O6 1.250(5) 3_676
C13 C14 1.491(6) .
C14 C16 1.382(6) .
C14 C15 1.391(6) .
C15 C18 1.383(6) .
C15 H15 0.9300 .
C16 C17 1.385(6) .
C16 H16 0.9300 .
C17 C19 1.376(7) 4_475
C17 H17 0.9300 .
C18 C19 1.373(7) 4_475
C18 H18 0.9300 .
C19 C18 1.373(7) 4_676
C19 C17 1.376(7) 4_676
C20 C26 1.372(7) .
C20 C21 1.385(7) .
C20 H20 0.9300 .
C21 C22 1.364(7) .
C21 H21 0.9300 .
C22 C23 1.375(6) .
C22 H22 0.9300 .
C23 C25 1.385(6) .
C23 C24 1.504(6) .
C25 C26 1.386(6) .
C25 H25 0.9300 .
C27 O2 1.256(5) 3_776
C27 C27 1.548(8) 3_776
C27 Eu1 3.214(4) 3_776

loop_
_geom_torsion_atom_site_label_1
_geom_torsion_atom_site_label_2
_geom_torsion_atom_site_label_3
_geom_torsion_atom_site_label_4
_geom_torsion
_geom_torsion_site_symmetry_1
_geom_torsion_site_symmetry_4
O6 Eu1 O1 C27 -154.3(3) . .
O3 Eu1 O1 C27 -72.7(3) . .
O2 Eu1 O1 C27 -4.8(3) . .
O4 Eu1 O1 C27 127.0(3) . .
O5 Eu1 O1 C27 76.5(3) . .
N1 Eu1 O1 C27 30.9(4) . .
N2 Eu1 O1 C27 -161.2(3) . .
C24 Eu1 O1 C27 101.1(3) . .
C27 Eu1 O1 C27 -2.4(3) 3_776 .
O6 Eu1 O2 C27 47.3(4) . 3_776
O3 Eu1 O2 C27 119.3(3) . 3_776
O1 Eu1 O2 C27 5.3(3) . 3_776
O4 Eu1 O2 C27 -72.3(3) . 3_776
O5 Eu1 O2 C27 -78.4(3) . 3_776
N1 Eu1 O2 C27 -151.7(3) . 3_776
N2 Eu1 O2 C27 173.3(3) . 3_776
C24 Eu1 O2 C27 -78.5(3) . 3_776
C27 Eu1 O2 C27 3.1(3) . 3_776
O6 Eu1 O3 C13 -62.4(4) . .
O1 Eu1 O3 C13 -136.4(4) . .
O2 Eu1 O3 C13 162.2(5) . .
O4 Eu1 O3 C13 0.3(6) . .
O5 Eu1 O3 C13 126.3(4) . .
N1 Eu1 O3 C13 83.3(4) . .
N2 Eu1 O3 C13 20.2(4) . .
C24 Eu1 O3 C13 64.9(6) . .
C27 Eu1 O3 C13 -155.5(4) . .
C27 Eu1 O3 C13 179.4(4) 3_776 .
O6 Eu1 O4 C24 -153.1(3) . .
O3 Eu1 O4 C24 142.9(3) . .
O1 Eu1 O4 C24 -78.5(3) . .
O2 Eu1 O4 C24 -13.5(3) . .
O5 Eu1 O4 C24 -6.0(3) . .
N1 Eu1 O4 C24 60.8(3) . .
N2 Eu1 O4 C24 123.3(3) . .
C27 Eu1 O4 C24 -62.1(3) . .
C27 Eu1 O4 C24 -36.1(3) 3_776 .
O6 Eu1 O5 C24 46.4(3) . .
O3 Eu1 O5 C24 -144.1(3) . .
O1 Eu1 O5 C24 111.4(3) . .
O2 Eu1 O5 C24 -179.8(3) . .
O4 Eu1 O5 C24 6.0(3) . .
N1 Eu1 O5 C24 -98.3(3) . .
N2 Eu1 O5 C24 -48.3(3) . .
C27 Eu1 O5 C24 131.2(3) . .
C27 Eu1 O5 C24 160.0(3) 3_776 .
O3 Eu1 O6 C13 -7.4(9) . 3_676
O1 Eu1 O6 C13 100.5(9) . 3_676
O2 Eu1 O6 C13 60.9(9) . 3_676
O4 Eu1 O6 C13 -161.2(9) . 3_676
O5 Eu1 O6 C13 167.3(9) . 3_676
N1 Eu1 O6 C13 -85.4(9) . 3_676
N2 Eu1 O6 C13 -82.2(9) . 3_676
C24 Eu1 O6 C13 -173.2(9) . 3_676
C27 Eu1 O6 C13 92.0(9) . 3_676
C27 Eu1 O6 C13 77.3(9) 3_776 3_676
O6 Eu1 N1 C1 -174.7(3) . .
O3 Eu1 N1 C1 107.3(4) . .
O1 Eu1 N1 C1 -3.4(5) . .
O2 Eu1 N1 C1 29.9(4) . .
O4 Eu1 N1 C1 -101.8(4) . .
O5 Eu1 N1 C1 -51.2(4) . .
N2 Eu1 N1 C1 -178.2(4) . .
C24 Eu1 N1 C1 -78.2(4) . .
C27 Eu1 N1 C1 8.3(4) . .
C27 Eu1 N1 C1 20.6(4) 3_776 .
O6 Eu1 N1 C12 6.1(4) . .
O3 Eu1 N1 C12 -71.8(3) . .
O1 Eu1 N1 C12 177.5(3) . .
O2 Eu1 N1 C12 -149.2(3) . .
O4 Eu1 N1 C12 79.1(3) . .
O5 Eu1 N1 C12 129.6(3) . .
N2 Eu1 N1 C12 2.6(3) . .
C24 Eu1 N1 C12 102.7(3) . .
C27 Eu1 N1 C12 -170.8(3) . .
C27 Eu1 N1 C12 -158.5(3) 3_776 .
O6 Eu1 N2 C10 2.2(4) . .
O3 Eu1 N2 C10 -85.9(4) . .
O1 Eu1 N2 C10 9.1(5) . .
O2 Eu1 N2 C10 -140.8(4) . .
O4 Eu1 N2 C10 84.2(4) . .
O5 Eu1 N2 C10 125.7(4) . .
N1 Eu1 N2 C10 -179.8(4) . .
C24 Eu1 N2 C10 106.2(4) . .
C27 Eu1 N2 C10 -50.3(10) . .
C27 Eu1 N2 C10 -135.8(4) 3_776 .
O6 Eu1 N2 C11 178.0(3) . .
O3 Eu1 N2 C11 89.8(3) . .
O1 Eu1 N2 C11 -175.2(3) . .
O2 Eu1 N2 C11 35.0(4) . .
O4 Eu1 N2 C11 -100.0(3) . .
O5 Eu1 N2 C11 -58.6(3) . .
N1 Eu1 N2 C11 -4.1(3) . .
C24 Eu1 N2 C11 -78.1(3) . .
C27 Eu1 N2 C11 125.4(8) . .
C27 Eu1 N2 C11 39.9(4) 3_776 .
C12 N1 C1 C2 -1.8(8) . .
Eu1 N1 C1 C2 179.0(4) . .
N1 C1 C2 C3 1.4(9) . .
C1 C2 C3 C4 0.8(9) . .
C2 C3 C4 C12 -2.4(8) . .
C2 C3 C4 C5 177.1(6) . .
C3 C4 C5 C6 -179.9(6) . .
C12 C4 C5 C6 -0.5(9) . .
C4 C5 C6 C7 -2.9(11) . .
C5 C6 C7 C8 -175.4(6) . .
C5 C6 C7 C11 3.8(9) . .
C11 C7 C8 C9 0.3(9) . .
C6 C7 C8 C9 179.4(6) . .
C7 C8 C9 C10 0.9(9) . .
C11 N2 C10 C9 1.3(7) . .
Eu1 N2 C10 C9 177.1(4) . .
C8 C9 C10 N2 -1.8(9) . .
C10 N2 C11 C7 0.0(7) . .
Eu1 N2 C11 C7 -176.0(3) . .
C10 N2 C11 C12 -178.7(4) . .
Eu1 N2 C11 C12 5.3(5) . .
C8 C7 C11 N2 -0.8(7) . .
C6 C7 C11 N2 -180.0(5) . .
C8 C7 C11 C12 177.9(5) . .
C6 C7 C11 C12 -1.3(7) . .
C1 N1 C12 C4 0.1(7) . .
Eu1 N1 C12 C4 179.2(3) . .
C1 N1 C12 C11 179.7(4) . .
Eu1 N1 C12 C11 -1.1(5) . .
C3 C4 C12 N1 2.0(7) . .
C5 C4 C12 N1 -177.5(5) . .
C3 C4 C12 C11 -177.6(5) . .
C5 C4 C12 C11 2.9(7) . .
N2 C11 C12 N1 -2.9(6) . .
C7 C11 C12 N1 178.4(4) . .
N2 C11 C12 C4 176.8(4) . .
C7 C11 C12 C4 -1.9(7) . .
Eu1 O3 C13 O6 86.3(6) . 3_676
Eu1 O3 C13 C14 -95.7(5) . .
O6 C13 C14 C16 -14.5(6) 3_676 .
O3 C13 C14 C16 167.4(4) . .
O6 C13 C14 C15 165.7(4) 3_676 .
O3 C13 C14 C15 -12.4(6) . .
C16 C14 C15 C18 0.8(7) . .
C13 C14 C15 C18 -179.3(4) . .
C15 C14 C16 C17 -1.1(7) . .
C13 C14 C16 C17 179.0(4) . .
C14 C16 C17 C19 1.0(8) . 4_475
C14 C15 C18 C19 -0.4(7) . 4_475
C26 O7 C19 C18 146.5(5) . 4_676
C26 O7 C19 C17 -36.4(8) . 4_676
C26 C20 C21 C22 2.3(8) . .
C20 C21 C22 C23 -2.6(8) . .
C21 C22 C23 C25 0.3(7) . .
C21 C22 C23 C24 177.4(5) . .
Eu1 O5 C24 O4 -10.8(4) . .
Eu1 O5 C24 C23 165.8(4) . .
Eu1 O4 C24 O5 11.3(5) . .
Eu1 O4 C24 C23 -165.4(4) . .
C22 C23 C24 O5 162.8(4) . .
C25 C23 C24 O5 -20.1(7) . .
C22 C23 C24 O4 -20.5(7) . .
C25 C23 C24 O4 156.6(4) . .
C22 C23 C24 Eu1 -92.8(15) . .
C25 C23 C24 Eu1 84.3(15) . .
O6 Eu1 C24 O5 -141.8(3) . .
O3 Eu1 C24 O5 93.2(5) . .
O1 Eu1 C24 O5 -66.4(3) . .
O2 Eu1 C24 O5 0.2(3) . .
O4 Eu1 C24 O5 -169.2(4) . .
N1 Eu1 C24 O5 74.3(3) . .
N2 Eu1 C24 O5 135.9(3) . .
C27 Eu1 C24 O5 -47.0(3) . .
C27 Eu1 C24 O5 -19.6(3) 3_776 .
O6 Eu1 C24 O4 27.4(3) . .
O3 Eu1 C24 O4 -97.7(5) . .
O1 Eu1 C24 O4 102.8(3) . .
O2 Eu1 C24 O4 169.4(3) . .
O5 Eu1 C24 O4 169.2(4) . .
N1 Eu1 C24 O4 -116.5(3) . .
N2 Eu1 C24 O4 -54.9(3) . .
C27 Eu1 C24 O4 122.2(3) . .
C27 Eu1 C24 O4 149.6(3) 3_776 .
O6 Eu1 C24 C23 107.0(15) . .
O3 Eu1 C24 C23 -18.1(18) . .
O1 Eu1 C24 C23 -177.7(15) . .
O2 Eu1 C24 C23 -111.0(15) . .
O4 Eu1 C24 C23 79.5(15) . .
O5 Eu1 C24 C23 -111.3(16) . .
N1 Eu1 C24 C23 -36.9(15) . .
N2 Eu1 C24 C23 24.6(15) . .
C27 Eu1 C24 C23 -158.3(15) . .
C27 Eu1 C24 C23 -130.8(15) 3_776 .
C22 C23 C25 C26 2.3(7) . .
C24 C23 C25 C26 -174.9(4) . .
C21 C20 C26 O7 175.9(5) . .
C21 C20 C26 C25 0.3(8) . .
C19 O7 C26 C20 146.2(5) . .
C19 O7 C26 C25 -38.4(7) . .
C23 C25 C26 C20 -2.6(7) . .
C23 C25 C26 O7 -177.9(4) . .
Eu1 O1 C27 O2 -175.0(3) . 3_776
Eu1 O1 C27 C27 4.1(6) . 3_776
Eu1 O1 C27 Eu1 172.1(11) . 3_776
O6 Eu1 C27 O1 25.0(3) . .
O3 Eu1 C27 O1 111.6(3) . .
O2 Eu1 C27 O1 174.0(4) . .
O4 Eu1 C27 O1 -56.2(3) . .
O5 Eu1 C27 O1 -99.3(3) . .
N1 Eu1 C27 O1 -156.8(3) . .
N2 Eu1 C27 O1 76.9(9) . .
C24 Eu1 C27 O1 -79.6(3) . .
C27 Eu1 C27 O1 176.3(5) 3_776 .
O6 Eu1 C27 O2 43.0(13) . 3_776
O3 Eu1 C27 O2 129.7(13) . 3_776
O1 Eu1 C27 O2 18.1(11) . 3_776
O2 Eu1 C27 O2 -167.9(13) . 3_776
O4 Eu1 C27 O2 -38.2(13) . 3_776
O5 Eu1 C27 O2 -81.2(13) . 3_776
N1 Eu1 C27 O2 -138.7(13) . 3_776
N2 Eu1 C27 O2 95.0(15) . 3_776
C24 Eu1 C27 O2 -61.5(13) . 3_776
C27 Eu1 C27 O2 -165.7(15) 3_776 3_776
O6 Eu1 C27 C27 -151.3(3) . 3_776
O3 Eu1 C27 C27 -64.7(3) . 3_776
O1 Eu1 C27 C27 -176.3(5) . 3_776
O2 Eu1 C27 C27 -2.3(2) . 3_776
O4 Eu1 C27 C27 127.5(3) . 3_776
O5 Eu1 C27 C27 84.5(3) . 3_776
N1 Eu1 C27 C27 26.9(3) . 3_776
N2 Eu1 C27 C27 -99.4(9) . 3_776
C24 Eu1 C27 C27 104.2(3) . 3_776
O6 Eu1 C27 Eu1 -151.3(3) . 3_776
O3 Eu1 C27 Eu1 -64.7(3) . 3_776
O1 Eu1 C27 Eu1 -176.3(5) . 3_776
O2 Eu1 C27 Eu1 -2.3(2) . 3_776
O4 Eu1 C27 Eu1 127.5(3) . 3_776
O5 Eu1 C27 Eu1 84.5(3) . 3_776
N1 Eu1 C27 Eu1 26.9(3) . 3_776
N2 Eu1 C27 Eu1 -99.4(9) . 3_776
C24 Eu1 C27 Eu1 104.2(3) . 3_776
C27 Eu1 C27 Eu1 0.0 3_776 3_776
